data_7226657
loop_
_publ_author_name
'Peng, Chieh-Hung'
'Hong, Bor-Cherng'
'Raja, Arun'
'Chang, Chun-Wei'
'Lee, Gene-Hsiang'

_publ_section_title
;
 Constructing Densely Functionalized Hajos--Parrish-type Ketones with Six
 Contiguous Stereogenic Centers and Two Quaternary Carbons in a Formal [2
 + 2 + 2] Cycloaddition Cascade
;
_journal_name_full 'RSC Adv.'
_journal_paper_doi 10.1039/C6RA22430J
_journal_year 2016
_chemical_absolute_configuration ad
_chemical_formula_sum 'C22 H22 N2 O6'
_chemical_formula_weight 410.41
_chemical_name_common ic18058-1
_chemical_name_systematic 5a
_space_group_crystal_system orthorhombic
_space_group_IT_number 19
_space_group_name_Hall 'P 2ac 2ab'
_space_group_name_H-M_alt 'P 21 21 21'
_symmetry_space_group_name_Hall 'P 2ac 2ab'
_symmetry_space_group_name_H-M 'P 21 21 21'
_atom_sites_solution_hydrogens geom
_audit_creation_method SHELXL-2014/7
_audit_update_record
;
2016-09-23 deposited with the CCDC.
2016-09-26 downloaded from the CCDC.
;
_cell_angle_alpha 90
_cell_angle_beta 90
_cell_angle_gamma 90
_cell_formula_units_Z 4
_cell_length_a 6.60530(10)
_cell_length_b 16.3208(3)
_cell_length_c 18.4301(3)
_cell_measurement_reflns_used 9909
_cell_measurement_temperature 200(2)
_cell_measurement_theta_max 70.19
_cell_measurement_theta_min 3.62
_cell_volume 1986.83(6)
_computing_cell_refinement 'Bruker SAINT'
_computing_data_collection 'Bruker APEX3'
_computing_data_reduction 'Bruker SAINT'
_computing_molecular_graphics 'Bruker SHELXTL'
_computing_publication_material 'Bruker SHELXTL'
_computing_structure_refinement 'SHELXL-2014/7 (Sheldrick, 2014)'
_computing_structure_solution 'SHELXS-97 (Sheldrick 2008)'
_diffrn_ambient_temperature 200(2)
_diffrn_measured_fraction_theta_full 0.999
_diffrn_measured_fraction_theta_max 0.999
_diffrn_measurement_device_type 'Bruker D8 VENTURE'
_diffrn_measurement_method '\f and \w scans'
_diffrn_radiation_type CuK\a
_diffrn_radiation_wavelength 1.54178
_diffrn_reflns_av_R_equivalents 0.0198
_diffrn_reflns_av_unetI/netI 0.0222
_diffrn_reflns_Laue_measured_fraction_full 0.999
_diffrn_reflns_Laue_measured_fraction_max 0.999
_diffrn_reflns_limit_h_max 8
_diffrn_reflns_limit_h_min -7
_diffrn_reflns_limit_k_max 19
_diffrn_reflns_limit_k_min -16
_diffrn_reflns_limit_l_max 22
_diffrn_reflns_limit_l_min -22
_diffrn_reflns_number 9468
_diffrn_reflns_point_group_measured_fraction_full 0.998
_diffrn_reflns_point_group_measured_fraction_max 0.998
_diffrn_reflns_theta_full 67.679
_diffrn_reflns_theta_max 69.976
_diffrn_reflns_theta_min 3.617
_exptl_absorpt_coefficient_mu 0.838
_exptl_absorpt_correction_T_max 0.7533
_exptl_absorpt_correction_T_min 0.5874
_exptl_absorpt_correction_type multi-scan
_exptl_crystal_colour colourless
_exptl_crystal_density_diffrn 1.372
_exptl_crystal_description needle
_exptl_crystal_F_000 864
_exptl_crystal_size_max 0.506
_exptl_crystal_size_mid 0.150
_exptl_crystal_size_min 0.065
_refine_diff_density_max 0.151
_refine_diff_density_min -0.225
_refine_diff_density_rms 0.052
_refine_ls_abs_structure_details
; 
 Flack x determined using 1508 quotients [(I+)-(I-)]/[(I+)+(I-)] 
 (Parsons, Flack and Wagner, Acta Cryst. B69 (2013) 249-259). 
;
_refine_ls_abs_structure_Flack 0.52(5)
_refine_ls_extinction_method none
_refine_ls_goodness_of_fit_ref 1.065
_refine_ls_hydrogen_treatment constr
_refine_ls_matrix_type full
_refine_ls_number_parameters 273
_refine_ls_number_reflns 3755
_refine_ls_number_restraints 0
_refine_ls_restrained_S_all 1.065
_refine_ls_R_factor_all 0.0326
_refine_ls_R_factor_gt 0.0318
_refine_ls_shift/su_max 0.000
_refine_ls_shift/su_mean 0.000
_refine_ls_structure_factor_coef Fsqd
_refine_ls_weighting_details 'w=1/[\s^2^(Fo^2^)+(0.0461P)^2^+0.3152P] where P=(Fo^2^+2Fc^2^)/3'
_refine_ls_weighting_scheme calc
_refine_ls_wR_factor_gt 0.0793
_refine_ls_wR_factor_ref 0.0800
_reflns_Friedel_coverage 0.726
_reflns_Friedel_fraction_full 0.997
_reflns_Friedel_fraction_max 0.997
_reflns_number_gt 3652
_reflns_number_total 3755
_reflns_threshold_expression 'I > 2\s(I)'
_cod_data_source_file c6ra22430j2.cif
_cod_data_source_block 5a_ic18058-1
_cod_database_code 7226657
_shelx_shelxl_version_number 2014/7
_shelx_space_group_comment
; 
The symmetry employed for this shelxl refinement is uniquely defined 
by the following loop, which should always be used as a source of 
symmetry information in preference to the above space-group names. 
They are only intended as comments. 
;
_shelx_estimated_absorpt_t_min 0.676
_shelx_estimated_absorpt_t_max 0.948

loop_
_space_group_symop_operation_xyz
'x, y, z'
'-x+1/2, -y, z+1/2'
'-x, y+1/2, -z+1/2'
'x+1/2, -y+1/2, -z'

loop_
_atom_site_label
_atom_site_type_symbol
_atom_site_fract_x
_atom_site_fract_y
_atom_site_fract_z
_atom_site_U_iso_or_equiv
_atom_site_adp_type
_atom_site_occupancy
_atom_site_site_symmetry_order
_atom_site_calc_flag
_atom_site_refinement_flags_posn
_atom_site_refinement_flags_adp
O1 O 0.3977(2) 0.92750(10) 0.19721(8) 0.0355(3) Uani 1 1 d . .
O2 O 1.07391(19) 1.01133(8) 0.25854(6) 0.0246(3) Uani 1 1 d . .
H2 H 1.1456 0.9839 0.2298 0.037 Uiso 1 1 calc R U
O3 O 0.5496(2) 1.01506(10) 0.07269(8) 0.0372(3) Uani 1 1 d . .
O4 O 0.6566(3) 0.95843(11) -0.02609(8) 0.0490(5) Uani 1 1 d . .
O5 O 0.9086(3) 1.21323(9) 0.20039(10) 0.0517(5) Uani 1 1 d . .
O6 O 1.1908(3) 1.15456(10) 0.16947(9) 0.0448(4) Uani 1 1 d . .
N1 N 0.6780(3) 0.97837(10) 0.03728(8) 0.0292(4) Uani 1 1 d . .
N2 N 1.0082(3) 1.15467(10) 0.17769(9) 0.0329(4) Uani 1 1 d . .
C1 C 0.5431(3) 0.96581(12) 0.21782(9) 0.0253(4) Uani 1 1 d . .
C2 C 0.5302(3) 1.04331(14) 0.26302(12) 0.0352(5) Uani 1 1 d . .
H2A H 0.4432 1.0344 0.3060 0.042 Uiso 1 1 calc R U
H2B H 0.4729 1.0888 0.2340 0.042 Uiso 1 1 calc R U
C3 C 0.7458(3) 1.06310(12) 0.28615(10) 0.0275(4) Uani 1 1 d . .
H3A H 0.7747 1.0402 0.3348 0.033 Uiso 1 1 calc R U
H3B H 0.7678 1.1231 0.2875 0.033 Uiso 1 1 calc R U
C4 C 0.8809(3) 1.02293(11) 0.22836(9) 0.0210(3) Uani 1 1 d . .
C5 C 0.7663(3) 0.94134(11) 0.21001(9) 0.0209(3) Uani 1 1 d . .
C6 C 0.8473(3) 0.90060(10) 0.13973(9) 0.0211(4) Uani 1 1 d . .
H6 H 0.9900 0.8866 0.1529 0.025 Uiso 1 1 calc R U
C7 C 0.8745(3) 0.95766(11) 0.07408(9) 0.0230(4) Uani 1 1 d . .
H7 H 0.9595 0.9277 0.0379 0.028 Uiso 1 1 calc R U
C8 C 0.9871(3) 1.03757(10) 0.09293(9) 0.0232(4) Uani 1 1 d . .
H8 H 1.1281 1.0219 0.1070 0.028 Uiso 1 1 calc R U
C9 C 0.8907(3) 1.07802(11) 0.15933(9) 0.0230(4) Uani 1 1 d . .
H9 H 0.7495 1.0944 0.1463 0.028 Uiso 1 1 calc R U
C10 C 0.7970(3) 0.87945(12) 0.27260(10) 0.0294(4) Uani 1 1 d . .
H10A H 0.7557 0.9047 0.3185 0.044 Uiso 1 1 calc R U
H10B H 0.9402 0.8639 0.2753 0.044 Uiso 1 1 calc R U
H10C H 0.7147 0.8305 0.2636 0.044 Uiso 1 1 calc R U
C11 C 0.7581(3) 0.81735(11) 0.11920(9) 0.0244(4) Uani 1 1 d . .
C12 C 0.5654(3) 0.80692(12) 0.08994(10) 0.0306(4) Uani 1 1 d . .
H12 H 0.4817 0.8534 0.0818 0.037 Uiso 1 1 calc R U
C13 C 0.4942(4) 0.72922(13) 0.07248(11) 0.0367(5) Uani 1 1 d . .
H13 H 0.3629 0.7228 0.0522 0.044 Uiso 1 1 calc R U
C14 C 0.6149(4) 0.66103(12) 0.08465(11) 0.0397(5) Uani 1 1 d . .
H14 H 0.5652 0.6079 0.0736 0.048 Uiso 1 1 calc R U
C15 C 0.8066(4) 0.67031(13) 0.11274(11) 0.0405(5) Uani 1 1 d . .
H15 H 0.8896 0.6236 0.1207 0.049 Uiso 1 1 calc R U
C16 C 0.8786(3) 0.74811(11) 0.12943(10) 0.0300(4) Uani 1 1 d . .
H16 H 1.0119 0.7542 0.1481 0.036 Uiso 1 1 calc R U
C17 C 1.0041(3) 1.09324(12) 0.02673(10) 0.0271(4) Uani 1 1 d . .
C18 C 1.1571(3) 1.07854(15) -0.02315(11) 0.0363(5) Uani 1 1 d . .
H18 H 1.2501 1.0351 -0.0150 0.044 Uiso 1 1 calc R U
C19 C 1.1755(4) 1.12702(18) -0.08505(12) 0.0479(6) Uani 1 1 d . .
H19 H 1.2806 1.1164 -0.1190 0.057 Uiso 1 1 calc R U
C20 C 1.0410(4) 1.19048(16) -0.09715(12) 0.0486(7) Uani 1 1 d . .
H20 H 1.0540 1.2238 -0.1392 0.058 Uiso 1 1 calc R U
C21 C 0.8890(5) 1.20519(14) -0.04829(13) 0.0480(6) Uani 1 1 d . .
H21 H 0.7965 1.2487 -0.0566 0.058 Uiso 1 1 calc R U
C22 C 0.8695(4) 1.15675(13) 0.01332(12) 0.0394(5) Uani 1 1 d . .
H22 H 0.7629 1.1672 0.0466 0.047 Uiso 1 1 calc R U

loop_
_atom_site_aniso_label
_atom_site_aniso_U_11
_atom_site_aniso_U_22
_atom_site_aniso_U_33
_atom_site_aniso_U_23
_atom_site_aniso_U_13
_atom_site_aniso_U_12
O1 0.0170(7) 0.0472(8) 0.0423(8) -0.0166(6) 0.0008(6) -0.0041(6)
O2 0.0162(6) 0.0347(7) 0.0227(5) -0.0018(5) -0.0031(5) 0.0006(5)
O3 0.0264(8) 0.0452(8) 0.0400(7) -0.0037(6) -0.0102(6) 0.0077(7)
O4 0.0585(11) 0.0654(11) 0.0231(7) -0.0055(7) -0.0139(7) -0.0073(9)
O5 0.0765(13) 0.0254(7) 0.0531(9) -0.0105(7) -0.0119(10) 0.0017(8)
O6 0.0420(10) 0.0461(9) 0.0464(9) 0.0104(7) -0.0120(7) -0.0187(8)
N1 0.0322(9) 0.0320(8) 0.0233(7) 0.0004(6) -0.0067(7) -0.0034(7)
N2 0.0430(12) 0.0268(8) 0.0288(8) 0.0032(6) -0.0108(7) -0.0061(8)
C1 0.0177(9) 0.0340(9) 0.0243(8) -0.0051(7) 0.0009(7) 0.0011(7)
C2 0.0185(10) 0.0458(11) 0.0412(11) -0.0200(9) 0.0011(8) 0.0023(9)
C3 0.0198(9) 0.0351(9) 0.0275(8) -0.0106(7) -0.0001(8) 0.0008(8)
C4 0.0163(8) 0.0259(8) 0.0207(7) -0.0020(7) -0.0026(6) 0.0009(7)
C5 0.0170(8) 0.0250(8) 0.0208(7) -0.0024(7) 0.0006(7) -0.0007(7)
C6 0.0172(8) 0.0239(8) 0.0222(8) -0.0011(7) -0.0004(7) 0.0033(7)
C7 0.0212(9) 0.0271(9) 0.0209(7) -0.0030(6) 0.0015(7) 0.0018(7)
C8 0.0200(9) 0.0263(8) 0.0234(8) 0.0027(7) -0.0021(7) 0.0008(7)
C9 0.0216(9) 0.0233(8) 0.0241(8) -0.0021(6) -0.0054(7) 0.0010(7)
C10 0.0320(11) 0.0315(9) 0.0247(9) 0.0025(7) 0.0003(8) -0.0011(8)
C11 0.0276(10) 0.0257(9) 0.0199(7) -0.0013(7) 0.0027(7) -0.0005(8)
C12 0.0299(11) 0.0313(9) 0.0307(9) -0.0047(7) -0.0023(8) 0.0004(8)
C13 0.0401(13) 0.0394(11) 0.0305(9) -0.0058(8) -0.0038(9) -0.0116(9)
C14 0.0651(17) 0.0260(9) 0.0280(9) -0.0013(8) -0.0047(10) -0.0109(10)
C15 0.0627(16) 0.0256(9) 0.0332(10) 0.0008(8) -0.0075(10) 0.0050(10)
C16 0.0355(11) 0.0270(9) 0.0275(9) 0.0001(7) -0.0034(8) 0.0039(8)
C17 0.0283(10) 0.0288(8) 0.0242(8) 0.0027(7) -0.0059(7) -0.0060(8)
C18 0.0268(11) 0.0515(12) 0.0307(10) 0.0081(9) -0.0024(8) -0.0065(9)
C19 0.0386(13) 0.0739(16) 0.0311(10) 0.0112(11) -0.0002(10) -0.0187(12)
C20 0.0599(17) 0.0528(13) 0.0332(11) 0.0183(10) -0.0175(11) -0.0236(13)
C21 0.0664(17) 0.0362(11) 0.0414(11) 0.0125(9) -0.0149(12) -0.0002(11)
C22 0.0491(14) 0.0358(10) 0.0334(10) 0.0060(8) -0.0053(10) 0.0050(10)

loop_
_atom_type_symbol
_atom_type_description
_atom_type_scat_dispersion_real
_atom_type_scat_dispersion_imag
_atom_type_scat_source
C C 0.0181 0.0091 'International Tables Vol C Tables 4.2.6.8 and 6.1.1.4'
H H 0.0000 0.0000 'International Tables Vol C Tables 4.2.6.8 and 6.1.1.4'
N N 0.0311 0.0180 'International Tables Vol C Tables 4.2.6.8 and 6.1.1.4'
O O 0.0492 0.0322 'International Tables Vol C Tables 4.2.6.8 and 6.1.1.4'

loop_
_geom_angle_atom_site_label_1
_geom_angle_atom_site_label_2
_geom_angle_atom_site_label_3
_geom_angle
O4 N1 O3 124.04(19)
O4 N1 C7 118.13(18)
O3 N1 C7 117.83(14)
O6 N2 O5 124.94(19)
O6 N2 C9 118.70(18)
O5 N2 C9 116.35(19)
O1 C1 C2 124.05(17)
O1 C1 C5 126.88(16)
C2 C1 C5 108.82(15)
C1 C2 C3 106.17(15)
C2 C3 C4 104.99(14)
O2 C4 C3 108.07(13)
O2 C4 C9 111.28(14)
C3 C4 C9 110.11(15)
O2 C4 C5 114.15(14)
C3 C4 C5 103.39(14)
C9 C4 C5 109.51(13)
C1 C5 C10 103.07(15)
C1 C5 C6 121.43(15)
C10 C5 C6 107.31(14)
C1 C5 C4 102.85(14)
C10 C5 C4 109.29(14)
C6 C5 C4 112.18(14)
C11 C6 C7 112.87(13)
C11 C6 C5 117.06(15)
C7 C6 C5 115.97(14)
N1 C7 C6 112.97(15)
N1 C7 C8 109.15(14)
C6 C7 C8 113.06(14)
C17 C8 C9 114.42(15)
C17 C8 C7 111.06(14)
C9 C8 C7 110.19(14)
N2 C9 C8 108.86(15)
N2 C9 C4 108.45(13)
C8 C9 C4 114.92(14)
C12 C11 C16 118.35(18)
C12 C11 C6 123.83(17)
C16 C11 C6 117.81(17)
C13 C12 C11 120.7(2)
C14 C13 C12 120.0(2)
C15 C14 C13 120.1(2)
C14 C15 C16 119.9(2)
C15 C16 C11 121.0(2)
C22 C17 C18 118.55(18)
C22 C17 C8 122.71(18)
C18 C17 C8 118.72(18)
C17 C18 C19 120.5(2)
C20 C19 C18 120.1(2)
C21 C20 C19 119.7(2)
C20 C21 C22 120.4(2)
C17 C22 C21 120.7(2)

loop_
_geom_bond_atom_site_label_1
_geom_bond_atom_site_label_2
_geom_bond_distance
O1 C1 1.208(2)
O2 C4 1.404(2)
O3 N1 1.226(2)
O4 N1 1.221(2)
O5 N2 1.233(3)
O6 N2 1.216(3)
N1 C7 1.504(2)
N2 C9 1.510(2)
C1 C2 1.517(3)
C1 C5 1.534(2)
C2 C3 1.521(3)
C3 C4 1.536(2)
C4 C9 1.559(2)
C4 C5 1.568(2)
C5 C10 1.547(2)
C5 C6 1.551(2)
C6 C11 1.529(2)
C6 C7 1.537(2)
C7 C8 1.541(2)
C8 C17 1.525(2)
C8 C9 1.529(2)
C11 C12 1.393(3)
C11 C16 1.395(3)
C12 C13 1.390(3)
C13 C14 1.387(3)
C14 C15 1.376(4)
C15 C16 1.391(3)
C17 C22 1.387(3)
C17 C18 1.388(3)
C18 C19 1.394(3)
C19 C20 1.382(4)
C20 C21 1.370(4)
C21 C22 1.390(3)
